data_7111530
loop_
_publ_author_name
'Yu, Fang-Fang'
'Yang, Wang-Gui'
'Shi, Min'

_publ_section_title
;
 Photolysis of diarylvinylcyclopropenes for the construction of
 1-methylene-8a-aryl-1,8a-dihydroazulene skeletons
;
_journal_issue 11
_journal_name_full 'Chemical Communications'
_journal_page_first 1392
_journal_page_last 1394
_journal_paper_doi 10.1039/b820212e
_journal_year 2009
_chemical_formula_sum 'C25 H21 Cl'
_chemical_formula_weight 356.87
_chemical_name_systematic
;
?
;
_space_group_IT_number 14
_symmetry_cell_setting monoclinic
_symmetry_space_group_name_Hall '-P 2ybc'
_symmetry_space_group_name_H-M 'P 1 21/c 1'
_atom_sites_solution_hydrogens geom
_atom_sites_solution_primary direct
_atom_sites_solution_secondary difmap
_audit_creation_method SHELXL-97
_cell_angle_alpha 90.00
_cell_angle_beta 91.325(2)
_cell_angle_gamma 90.00
_cell_formula_units_Z 4
_cell_length_a 11.1389(13)
_cell_length_b 13.3200(16)
_cell_length_c 12.4925(15)
_cell_measurement_reflns_used 2019
_cell_measurement_temperature 293(2)
_cell_measurement_theta_max 46.789
_cell_measurement_theta_min 4.471
_cell_volume 1853.0(4)
_computing_cell_refinement 'Bruker SMART'
_computing_data_collection 'Bruker SMART'
_computing_data_reduction 'Bruker SHELXTL'
_computing_molecular_graphics 'Bruker SHELXTL'
_computing_publication_material 'Bruker SHELXTL'
_computing_structure_refinement 'SHELXL-97 (Sheldrick, 1997)'
_computing_structure_solution 'SHELXS-97 (Sheldrick, 1990)'
_diffrn_ambient_temperature 293(2)
_diffrn_measured_fraction_theta_full 0.999
_diffrn_measured_fraction_theta_max 0.999
_diffrn_measurement_device_type 'CCD area detector'
_diffrn_measurement_method 'phi and omega scans'
_diffrn_radiation_monochromator graphite
_diffrn_radiation_source 'fine-focus sealed tube'
_diffrn_radiation_type MoK\a
_diffrn_radiation_wavelength 0.71073
_diffrn_reflns_av_R_equivalents 0.0925
_diffrn_reflns_av_sigmaI/netI 0.0891
_diffrn_reflns_limit_h_max 14
_diffrn_reflns_limit_h_min -14
_diffrn_reflns_limit_k_max 17
_diffrn_reflns_limit_k_min -16
_diffrn_reflns_limit_l_max 15
_diffrn_reflns_limit_l_min -12
_diffrn_reflns_number 10735
_diffrn_reflns_theta_full 27.00
_diffrn_reflns_theta_max 27.00
_diffrn_reflns_theta_min 1.83
_exptl_absorpt_coefficient_mu 0.211
_exptl_absorpt_correction_T_max 1.00000
_exptl_absorpt_correction_T_min 0.69317
_exptl_absorpt_correction_type empirical
_exptl_crystal_colour yellow
_exptl_crystal_density_diffrn 1.279
_exptl_crystal_density_method 'not measured'
_exptl_crystal_F_000 752
_exptl_crystal_size_max 0.485
_exptl_crystal_size_mid 0.289
_exptl_crystal_size_min 0.190
_refine_diff_density_max 0.201
_refine_diff_density_min -0.248
_refine_diff_density_rms 0.040
_refine_ls_extinction_method none
_refine_ls_goodness_of_fit_ref 0.821
_refine_ls_hydrogen_treatment mixed
_refine_ls_matrix_type full
_refine_ls_number_parameters 289
_refine_ls_number_reflns 4038
_refine_ls_number_restraints 0
_refine_ls_restrained_S_all 0.821
_refine_ls_R_factor_all 0.0767
_refine_ls_R_factor_gt 0.0442
_refine_ls_shift/su_max 0.001
_refine_ls_shift/su_mean 0.000
_refine_ls_structure_factor_coef Fsqd
_refine_ls_weighting_details 'calc w=1/[\s^2^(Fo^2^)+(0.0289P)^2^+0.0000P] where P=(Fo^2^+2Fc^2^)/3'
_refine_ls_weighting_scheme calc
_refine_ls_wR_factor_gt 0.0896
_refine_ls_wR_factor_ref 0.0982
_reflns_number_gt 2288
_reflns_number_total 4038
_reflns_threshold_expression >2sigma(I)
_cod_data_source_file B820212Esup1.cif
_cod_data_source_block cd26288
_cod_depositor_comments
;
The following automatic conversions were performed:

'_symmetry_cell_setting' value 'Monoclinic' changed to 'monoclinic'
according to /home/saulius/struct/CIF-dictionaries/cif_core.dic
dictionary named 'cif_core.dic' version 2.4.2 from 2011-04-26.

Automatic conversion script
Id: cif_fix_values 1891 2012-01-12 08:04:46Z andrius 
;
_cod_original_sg_symbol_H-M P2(1)/c
_cod_database_code 7111530

loop_
_symmetry_equiv_pos_as_xyz
'x, y, z'
'-x, y+1/2, -z+1/2'
'-x, -y, -z'
'x, -y-1/2, z-1/2'

loop_
_atom_site_label
_atom_site_type_symbol
_atom_site_fract_x
_atom_site_fract_y
_atom_site_fract_z
_atom_site_U_iso_or_equiv
_atom_site_adp_type
_atom_site_occupancy
_atom_site_symmetry_multiplicity
_atom_site_calc_flag
_atom_site_refinement_flags
Cl1 Cl 1.37070(4) 0.05822(4) 0.36105(5) 0.0810(2) Uani 1 1 d .
C1 C 0.83940(15) 0.26617(13) 0.21441(15) 0.0411(4) Uani 1 1 d .
C2 C 0.91508(16) 0.28423(15) 0.12595(17) 0.0493(5) Uani 1 1 d .
C3 C 0.92502(18) 0.22642(15) 0.03863(18) 0.0527(5) Uani 1 1 d .
C4 C 0.86116(16) 0.13468(14) 0.01944(17) 0.0488(5) Uani 1 1 d .
C5 C 0.82425(15) 0.06951(14) 0.09215(16) 0.0429(5) Uani 1 1 d .
C6 C 0.85051(13) 0.07533(11) 0.21086(14) 0.0354(4) Uani 1 1 d .
C7 C 0.79947(13) 0.17599(12) 0.24834(13) 0.0357(4) Uani 1 1 d .
C8 C 0.70945(13) 0.15564(12) 0.32812(14) 0.0372(4) Uani 1 1 d .
C9 C 0.70029(14) 0.05490(13) 0.34296(15) 0.0423(4) Uani 1 1 d .
C10 C 0.77790(13) -0.00113(12) 0.27434(14) 0.0385(4) Uani 1 1 d .
C11 C 0.78311(13) -0.10195(12) 0.26347(15) 0.0439(5) Uani 1 1 d .
C12 C 0.85841(16) -0.15358(13) 0.18271(17) 0.0564(5) Uani 1 1 d .
H12A H 0.8076 -0.1802 0.1265 0.085 Uiso 1 1 calc R
H12B H 0.9024 -0.2073 0.2166 0.085 Uiso 1 1 calc R
H12C H 0.9137 -0.1064 0.1531 0.085 Uiso 1 1 calc R
C13 C 0.71084(16) -0.17221(13) 0.33042(18) 0.0623(6) Uani 1 1 d .
H13A H 0.6578 -0.1341 0.3743 0.093 Uiso 1 1 calc R
H13B H 0.7639 -0.2115 0.3753 0.093 Uiso 1 1 calc R
H13C H 0.6645 -0.2160 0.2845 0.093 Uiso 1 1 calc R
C14 C 0.98457(13) 0.06842(10) 0.24474(14) 0.0344(4) Uani 1 1 d .
C15 C 1.07645(15) 0.05845(12) 0.17396(17) 0.0426(4) Uani 1 1 d .
C16 C 1.19534(15) 0.05389(14) 0.21005(18) 0.0488(5) Uani 1 1 d .
C17 C 1.22101(14) 0.05994(12) 0.31704(17) 0.0469(5) Uani 1 1 d .
C18 C 1.13193(15) 0.06828(12) 0.39049(16) 0.0464(5) Uani 1 1 d .
H18 H 1.1503 0.0710 0.4634 0.056 Uiso 1 1 calc R
C19 C 1.01357(15) 0.07250(12) 0.35327(15) 0.0407(4) Uani 1 1 d .
C20 C 0.63510(13) 0.23129(12) 0.38212(14) 0.0386(4) Uani 1 1 d .
C21 C 0.60726(15) 0.22071(15) 0.48870(16) 0.0468(5) Uani 1 1 d .
C22 C 0.53422(17) 0.28884(16) 0.53902(19) 0.0553(5) Uani 1 1 d .
C23 C 0.48658(16) 0.36850(15) 0.48258(18) 0.0589(5) Uani 1 1 d .
H23 H 0.4361 0.4137 0.5160 0.071 Uiso 1 1 calc R
C24 C 0.51341(16) 0.38127(15) 0.37730(19) 0.0562(5) Uani 1 1 d .
C25 C 0.58732(16) 0.31400(14) 0.32689(17) 0.0471(5) Uani 1 1 d .
H1 H 0.8133(12) 0.3239(11) 0.2573(12) 0.039(4) Uiso 1 1 d .
H2 H 0.9532(14) 0.3456(13) 0.1294(14) 0.054(5) Uiso 1 1 d .
H3 H 0.9698(16) 0.2494(13) -0.0193(15) 0.059(6) Uiso 1 1 d .
H4 H 0.8411(14) 0.1216(12) -0.0557(15) 0.055(5) Uiso 1 1 d .
H5 H 0.7755(14) 0.0150(12) 0.0721(14) 0.050(5) Uiso 1 1 d .
H9 H 0.6445(14) 0.0232(12) 0.3919(14) 0.048(5) Uiso 1 1 d .
H15 H 1.0579(13) 0.0531(11) 0.0992(14) 0.039(5) Uiso 1 1 d .
H16 H 1.2558(14) 0.0491(11) 0.1603(14) 0.044(5) Uiso 1 1 d .
H19 H 0.9514(13) 0.0798(10) 0.4063(12) 0.034(4) Uiso 1 1 d .
H21 H 0.6379(13) 0.1654(12) 0.5298(13) 0.045(5) Uiso 1 1 d .
H22 H 0.5191(17) 0.2799(14) 0.6156(17) 0.073(6) Uiso 1 1 d .
H24 H 0.4818(15) 0.4369(13) 0.3332(15) 0.058(5) Uiso 1 1 d .
H25 H 0.6057(14) 0.3244(12) 0.2536(14) 0.046(5) Uiso 1 1 d .

loop_
_atom_site_aniso_label
_atom_site_aniso_U_11
_atom_site_aniso_U_22
_atom_site_aniso_U_33
_atom_site_aniso_U_23
_atom_site_aniso_U_13
_atom_site_aniso_U_12
Cl1 0.0345(3) 0.1031(5) 0.1046(5) -0.0016(4) -0.0169(3) -0.0018(3)
C1 0.0413(10) 0.0333(10) 0.0486(12) -0.0047(9) -0.0018(8) 0.0026(8)
C2 0.0505(11) 0.0361(10) 0.0615(14) 0.0076(11) 0.0052(10) 0.0015(9)
C3 0.0621(13) 0.0453(12) 0.0511(14) 0.0085(11) 0.0121(10) 0.0103(10)
C4 0.0575(11) 0.0465(12) 0.0422(13) -0.0023(11) -0.0046(10) 0.0159(9)
C5 0.0395(10) 0.0398(10) 0.0489(12) -0.0079(10) -0.0070(9) 0.0074(8)
C6 0.0307(8) 0.0310(9) 0.0443(11) -0.0031(8) -0.0012(7) 0.0019(7)
C7 0.0321(8) 0.0336(9) 0.0410(10) -0.0049(8) -0.0042(7) 0.0019(7)
C8 0.0292(8) 0.0377(9) 0.0446(11) -0.0049(9) -0.0016(7) 0.0018(7)
C9 0.0303(9) 0.0438(11) 0.0529(12) 0.0027(10) 0.0043(8) -0.0030(8)
C10 0.0281(8) 0.0359(9) 0.0512(12) -0.0029(9) -0.0034(8) -0.0010(7)
C11 0.0352(9) 0.0348(9) 0.0615(13) -0.0018(9) -0.0036(9) -0.0025(8)
C12 0.0533(11) 0.0376(10) 0.0780(15) -0.0087(10) -0.0050(10) 0.0056(9)
C13 0.0594(12) 0.0409(11) 0.0867(16) 0.0050(11) 0.0011(11) -0.0082(9)
C14 0.0322(8) 0.0249(8) 0.0461(11) -0.0014(8) -0.0017(8) 0.0005(7)
C15 0.0392(9) 0.0421(10) 0.0465(12) -0.0018(10) 0.0014(9) 0.0033(8)
C16 0.0329(10) 0.0487(11) 0.0652(15) -0.0017(10) 0.0093(10) 0.0008(8)
C17 0.0318(9) 0.0416(10) 0.0668(14) -0.0013(10) -0.0098(9) -0.0015(8)
C18 0.0434(10) 0.0428(10) 0.0525(12) 0.0003(9) -0.0097(9) -0.0016(8)
C19 0.0368(9) 0.0384(10) 0.0470(12) -0.0005(9) 0.0011(9) -0.0015(8)
C20 0.0281(8) 0.0400(10) 0.0476(12) -0.0060(9) -0.0012(8) -0.0019(7)
C21 0.0387(10) 0.0474(11) 0.0547(14) 0.0015(11) 0.0062(9) -0.0022(9)
C22 0.0498(11) 0.0597(13) 0.0573(15) -0.0063(12) 0.0166(10) -0.0049(10)
C23 0.0467(11) 0.0570(13) 0.0736(16) -0.0146(12) 0.0162(10) 0.0056(9)
C24 0.0499(11) 0.0505(12) 0.0680(16) -0.0054(12) -0.0015(11) 0.0148(9)
C25 0.0449(10) 0.0514(12) 0.0449(13) -0.0041(11) -0.0003(9) 0.0093(9)

loop_
_atom_type_symbol
_atom_type_description
_atom_type_scat_dispersion_real
_atom_type_scat_dispersion_imag
_atom_type_scat_source
C C 0.0033 0.0016 'International Tables Vol C Tables 4.2.6.8 and 6.1.1.4'
H H 0.0000 0.0000 'International Tables Vol C Tables 4.2.6.8 and 6.1.1.4'
Cl Cl 0.1484 0.1585 'International Tables Vol C Tables 4.2.6.8 and 6.1.1.4'

loop_
_geom_angle_atom_site_label_1
_geom_angle_atom_site_label_2
_geom_angle_atom_site_label_3
_geom_angle
C7 C1 C2 126.68(18)
C7 C1 H1 114.8(9)
C2 C1 H1 118.5(9)
C3 C2 C1 126.48(19)
C3 C2 H2 120.0(11)
C1 C2 H2 113.2(11)
C2 C3 C4 125.2(2)
C2 C3 H3 119.6(11)
C4 C3 H3 114.8(11)
C5 C4 C3 127.1(2)
C5 C4 H4 118.3(10)
C3 C4 H4 114.5(10)
C4 C5 C6 125.67(17)
C4 C5 H5 120.7(11)
C6 C5 H5 113.6(11)
C5 C6 C10 112.47(13)
C5 C6 C7 106.29(13)
C10 C6 C7 102.65(13)
C5 C6 C14 115.52(14)
C10 C6 C14 109.68(12)
C7 C6 C14 109.34(12)
C1 C7 C8 128.08(15)
C1 C7 C6 123.63(15)
C8 C7 C6 108.20(13)
C9 C8 C7 109.42(15)
C9 C8 C20 124.52(16)
C7 C8 C20 126.02(14)
C8 C9 C10 112.50(16)
C8 C9 H9 124.2(9)
C10 C9 H9 123.2(9)
C11 C10 C9 127.07(16)
C11 C10 C6 125.72(16)
C9 C10 C6 107.15(13)
C10 C11 C12 123.46(16)
C10 C11 C13 122.59(17)
C12 C11 C13 113.94(15)
C11 C12 H12A 109.5
C11 C12 H12B 109.5
H12A C12 H12B 109.5
C11 C12 H12C 109.5
H12A C12 H12C 109.5
H12B C12 H12C 109.5
C11 C13 H13A 109.5
C11 C13 H13B 109.5
H13A C13 H13B 109.5
C11 C13 H13C 109.5
H13A C13 H13C 109.5
H13B C13 H13C 109.5
C15 C14 C19 118.20(15)
C15 C14 C6 123.97(16)
C19 C14 C6 117.83(15)
C14 C15 C16 120.90(19)
C14 C15 H15 119.3(9)
C16 C15 H15 119.8(9)
C17 C16 C15 119.48(19)
C17 C16 H16 121.4(10)
C15 C16 H16 119.1(10)
C16 C17 C18 121.49(15)
C16 C17 Cl1 119.07(15)
C18 C17 Cl1 119.44(15)
C17 C18 C19 118.37(18)
C17 C18 H18 120.8
C19 C18 H18 120.8
C14 C19 C18 121.54(17)
C14 C19 H19 121.0(8)
C18 C19 H19 117.4(9)
C21 C20 C25 117.68(17)
C21 C20 C8 120.75(16)
C25 C20 C8 121.53(16)
C22 C21 C20 121.33(19)
C22 C21 H21 118.0(10)
C20 C21 H21 120.7(10)
C23 C22 C21 119.9(2)
C23 C22 H22 121.4(12)
C21 C22 H22 118.7(12)
C24 C23 C22 120.0(2)
C24 C23 H23 120.0
C22 C23 H23 120.0
C23 C24 C25 120.3(2)
C23 C24 H24 123.3(11)
C25 C24 H24 116.3(11)
C24 C25 C20 120.7(2)
C24 C25 H25 119.2(10)
C20 C25 H25 120.1(10)

loop_
_geom_bond_atom_site_label_1
_geom_bond_atom_site_label_2
_geom_bond_distance
Cl1 C17 1.7438(16)
C1 C7 1.352(2)
C1 C2 1.426(3)
C1 H1 0.986(15)
C2 C3 1.342(3)
C2 H2 0.922(16)
C3 C4 1.431(3)
C3 H3 0.940(19)
C4 C5 1.328(2)
C4 H4 0.975(17)
C5 C6 1.507(2)
C5 H5 0.937(16)
C6 C10 1.533(2)
C6 C7 1.534(2)
C6 C14 1.545(2)
C7 C8 1.456(2)
C8 C9 1.359(2)
C8 C20 1.477(2)
C9 C10 1.440(2)
C9 H9 0.978(17)
C10 C11 1.351(2)
C11 C12 1.494(2)
C11 C13 1.502(2)
C12 H12A 0.9600
C12 H12B 0.9600
C12 H12C 0.9600
C13 H13A 0.9600
C13 H13B 0.9600
C13 H13C 0.9600
C14 C15 1.374(2)
C14 C19 1.388(2)
C15 C16 1.390(2)
C15 H15 0.954(16)
C16 C17 1.363(3)
C16 H16 0.930(17)
C17 C18 1.371(3)
C18 C19 1.389(2)
C18 H18 0.9300
C19 H19 0.974(15)
C20 C21 1.381(2)
C20 C25 1.399(2)
C21 C22 1.380(3)
C21 H21 0.956(16)
C22 C23 1.374(3)
C22 H22 0.98(2)
C23 C24 1.366(3)
C23 H23 0.9300
C24 C25 1.379(2)
C24 H24 0.984(17)
C25 H25 0.954(17)

loop_
_geom_torsion_atom_site_label_1
_geom_torsion_atom_site_label_2
_geom_torsion_atom_site_label_3
_geom_torsion_atom_site_label_4
_geom_torsion
C7 C1 C2 C3 26.7(3)
C1 C2 C3 C4 -0.6(3)
C2 C3 C4 C5 -30.5(3)
C3 C4 C5 C6 -4.9(3)
C4 C5 C6 C10 170.44(15)
C4 C5 C6 C7 58.9(2)
C4 C5 C6 C14 -62.6(2)
C2 C1 C7 C8 -170.59(16)
C2 C1 C7 C6 13.2(3)
C5 C6 C7 C1 -63.20(18)
C10 C6 C7 C1 178.53(14)
C14 C6 C7 C1 62.1(2)
C5 C6 C7 C8 119.97(14)
C10 C6 C7 C8 1.70(15)
C14 C6 C7 C8 -114.70(14)
C1 C7 C8 C9 -176.68(15)
C6 C7 C8 C9 -0.04(17)
C1 C7 C8 C20 5.7(3)
C6 C7 C8 C20 -177.67(13)
C7 C8 C9 C10 -1.84(19)
C20 C8 C9 C10 175.83(14)
C8 C9 C10 C11 -174.38(15)
C8 C9 C10 C6 2.94(18)
C5 C6 C10 C11 60.85(19)
C7 C6 C10 C11 174.68(15)
C14 C6 C10 C11 -69.17(19)
C5 C6 C10 C9 -116.52(14)
C7 C6 C10 C9 -2.69(15)
C14 C6 C10 C9 113.46(14)
C9 C10 C11 C12 174.06(15)
C6 C10 C11 C12 -2.8(2)
C9 C10 C11 C13 -4.5(3)
C6 C10 C11 C13 178.68(14)
C5 C6 C14 C15 0.5(2)
C10 C6 C14 C15 128.88(16)
C7 C6 C14 C15 -119.28(17)
C5 C6 C14 C19 -179.44(14)
C10 C6 C14 C19 -51.08(18)
C7 C6 C14 C19 60.76(18)
C19 C14 C15 C16 -0.8(2)
C6 C14 C15 C16 179.22(14)
C14 C15 C16 C17 -0.4(3)
C15 C16 C17 C18 1.4(3)
C15 C16 C17 Cl1 -177.95(13)
C16 C17 C18 C19 -1.3(3)
Cl1 C17 C18 C19 178.11(12)
C15 C14 C19 C18 1.0(2)
C6 C14 C19 C18 -179.05(14)
C17 C18 C19 C14 0.0(2)
C9 C8 C20 C21 40.1(2)
C7 C8 C20 C21 -142.56(16)
C9 C8 C20 C25 -137.76(17)
C7 C8 C20 C25 39.5(2)
C25 C20 C21 C22 0.4(2)
C8 C20 C21 C22 -177.55(15)
C20 C21 C22 C23 0.7(3)
C21 C22 C23 C24 -1.3(3)
C22 C23 C24 C25 0.6(3)
C23 C24 C25 C20 0.6(3)
C21 C20 C25 C24 -1.1(2)
C8 C20 C25 C24 176.88(16)
